data_2011188
loop_
_publ_author_name
'Swenson, Dale C.'
'Gao, Xiaobang'
'Burton, Donald J.'

_publ_section_title (1<i>E</i>,3<i>E</i>,5<i>E</i>)-1,2,3,4,5,6-Hexafluoro-1,6-diphenylhexatriene
_journal_issue 8
_journal_name_full 'Acta Crystallographica Section C'
_journal_page_first 1040
_journal_page_last 1041
_journal_paper_doi 10.1107/S0108270100007502
_journal_volume 56
_journal_year 2000
_chemical_formula_moiety 'C18 H10 F6'
_chemical_formula_sum 'C18 H10 F6'
_chemical_formula_weight 340.26
_chemical_name_systematic
;
 ?
;
_space_group_IT_number 2
_symmetry_cell_setting triclinic
_symmetry_space_group_name_Hall '-P 1'
_symmetry_space_group_name_H-M 'P -1'
_audit_creation_method SHELXL
_cell_angle_alpha 90.760(10)
_cell_angle_beta 94.260(10)
_cell_angle_gamma 65.750(10)
_cell_formula_units_Z 2
_cell_length_a 9.1380(10)
_cell_length_b 10.793(2)
_cell_length_c 8.2490(10)
_cell_measurement_reflns_used 45
_cell_measurement_temperature 210(2)
_cell_measurement_theta_max 17.4
_cell_measurement_theta_min 11.7
_cell_volume 739.60(19)
_computing_cell_refinement 'CAD4 Operations Manual'
_computing_data_collection 'CAD4 Operations Manual (Enraf-Nonius, 1977)'
_computing_data_reduction 'MolEN (Fair, 1990)'
_computing_molecular_graphics SHELXTL
_computing_publication_material SHELXTL
_computing_structure_refinement SHELXTL
_computing_structure_solution 'SHELXTL (Sheldrick, 1995)'
_diffrn_ambient_temperature 210(2)
_diffrn_measurement_device 'Enraf-Nonius CAD4'
_diffrn_measurement_method '\q-2\q scans'
_diffrn_radiation_monochromator graphite
_diffrn_radiation_source 'fine-focus sealed tube'
_diffrn_radiation_type MoK\a
_diffrn_radiation_wavelength .71073
_diffrn_reflns_av_R_equivalents .0423
_diffrn_reflns_av_sigmaI/netI .0510
_diffrn_reflns_limit_h_max 10
_diffrn_reflns_limit_h_min -10
_diffrn_reflns_limit_k_max 12
_diffrn_reflns_limit_k_min -12
_diffrn_reflns_limit_l_max 5
_diffrn_reflns_limit_l_min -9
_diffrn_reflns_number 4307
_diffrn_reflns_theta_max 25.0
_diffrn_reflns_theta_min 2.0
_diffrn_standards_decay_% <2%
_diffrn_standards_interval_time 120
_diffrn_standards_number 4
_exptl_absorpt_coefficient_mu .141
_exptl_absorpt_correction_type none
_exptl_crystal_colour colorless
_exptl_crystal_density_diffrn 1.528
_exptl_crystal_density_method 'not measured'
_exptl_crystal_description plate
_exptl_crystal_F_000 344
_exptl_crystal_size_max .53
_exptl_crystal_size_mid .23
_exptl_crystal_size_min .09
_refine_diff_density_max .200
_refine_diff_density_min -.189
_refine_ls_extinction_coef .007(4)
_refine_ls_extinction_method 'SHELXTL (Sheldrick, 1995)'
_refine_ls_goodness_of_fit_ref 1.045
_refine_ls_hydrogen_treatment constr
_refine_ls_matrix_type full
_refine_ls_number_parameters 218
_refine_ls_number_reflns 2587
_refine_ls_number_restraints 0
_refine_ls_restrained_S_all 1.045
_refine_ls_restrained_S_obs 1.058
_refine_ls_R_factor_all .0802
_refine_ls_R_factor_gt .0393
_refine_ls_shift/su_max -.001
_refine_ls_shift/su_mean .000
_refine_ls_structure_factor_coef Fsqd
_refine_ls_weighting_details 'w = 1/[\s^2^(Fo^2^)+(0.0533P)^2^+0.1953P] where P=(Fo^2^+2Fc^2^)/3'
_refine_ls_weighting_scheme calc
_refine_ls_wR_factor_ref .1219
_reflns_number_gt 1706
_reflns_number_total 2587
_reflns_threshold_expression I>2\s(I)
_cod_data_source_file bk1534.cif
_cod_data_source_block I
_cod_depositor_comments
;
The following automatic conversions were performed:
'_symmetry_cell_setting' value 'Triclinic' changed to 'triclinic'
according to '/home/saulius/struct/CIF-dictionaries/cif_core.dic'
dictionary named 'cif_core.dic' version 2.4.1 from 2010-06-29.

Automatic conversion script
Id: cif_fix_enum 1527 2010-12-29 10:47:43Z saulius 

The following automatic conversions were performed:

'_symmetry_cell_setting' value 'Triclinic' changed to 'triclinic'
according to /home/saulius/struct/CIF-dictionaries/cif_core.dic
dictionary named 'cif_core.dic' version 2.4.1 from 2010-06-29.

Automatic conversion script
Id: cif_fix_values 1715 2011-07-08 13:25:40Z adriana 

The following automatic conversions were performed:

'_refine_ls_weighting_scheme' value 'calc w =
1/[\s^2^(Fo^2^)+(0.0533P)^2^+0.1953P] where P=(Fo^2^+2Fc^2^)/3' was
changed to 'calc'. New tag '_refine_ls_weighting_details' was
created. The value of the new tag was set to 'w =
1/[\s^2^(Fo^2^)+(0.0533P)^2^+0.1953P] where P=(Fo^2^+2Fc^2^)/3'.

Automatic conversion script
Id: cif_fix_values 3143 2015-03-26 13:38:13Z robertas 
;
_cod_original_cell_volume 739.6(2)
_cod_database_code 2011188

loop_
_symmetry_equiv_pos_as_xyz
'x, y, z'
'-x, -y, -z'

loop_
_atom_site_aniso_label
_atom_site_aniso_U_11
_atom_site_aniso_U_22
_atom_site_aniso_U_33
_atom_site_aniso_U_12
_atom_site_aniso_U_13
_atom_site_aniso_U_23
C1 .0435(12) .0494(13) .0461(13) -.0150(10) -.0023(10) .0001(10)
F1 .0760(10) .0684(9) .0759(10) -.0382(8) -.0302(8) .0197(8)
C2 .0398(12) .0515(14) .0567(14) -.0158(11) -.0046(11) .0014(11)
F2 .0547(9) .0675(10) .1184(14) -.0301(8) -.0296(9) .0313(9)
C3 .0499(14) .0444(13) .063(2) -.0184(11) .0011(12) .0000(11)
F3 .0498(8) .0467(8) .1265(15) -.0165(7) -.0023(9) .0019(8)
C4 .0499(14) .0477(13) .0545(14) -.0195(11) .0011(11) -.0047(11)
F4 .0523(8) .0559(9) .0925(11) -.0196(7) .0043(8) -.0277(8)
C5 .0413(12) .0527(13) .0470(13) -.0165(11) .0045(11) -.0038(11)
F5 .0552(8) .0750(10) .0687(9) -.0309(7) .0209(7) -.0246(8)
C6 .0413(12) .0455(12) .0427(12) -.0131(10) .0038(10) .0011(10)
F6 .0593(8) .0617(8) .0638(9) -.0303(7) .0226(7) -.0138(7)
C7 .0452(12) .0480(13) .0438(12) -.0180(10) .0095(10) -.0070(10)
C8 .0578(15) .0515(14) .0576(15) -.0215(12) .0030(12) -.0002(11)
C9 .086(2) .0514(15) .068(2) -.0337(14) .017(2) -.0036(13)
C10 .082(2) .073(2) .067(2) -.049(2) .023(2) -.0190(15)
C11 .065(2) .082(2) .061(2) -.043(2) -.0002(13) -.0093(14)
C12 .0577(15) .0563(14) .0561(15) -.0258(12) .0034(12) -.0021(12)
C13 .0412(12) .0396(11) .0442(12) -.0122(10) -.0003(10) .0035(9)
C14 .0432(12) .0511(13) .0592(15) -.0166(11) .0049(11) -.0075(11)
C15 .060(2) .0519(14) .069(2) -.0222(13) .0024(14) -.0128(12)
C16 .062(2) .0497(14) .083(2) -.0274(13) .0005(15) .0015(13)
C17 .071(2) .063(2) .084(2) -.0350(14) .025(2) -.0009(15)
C18 .072(2) .0531(14) .062(2) -.0303(13) .0195(14) -.0073(12)

loop_
_atom_site_label
_atom_site_fract_x
_atom_site_fract_y
_atom_site_fract_z
_atom_site_U_iso_or_equiv
_atom_site_thermal_displace_type
_atom_site_calc_flag
_atom_site_refinement_flags
_atom_site_occupancy
_atom_site_disorder_group
_atom_site_type_symbol
C1 .4979(3) .7999(2) .2747(3) .0480(6) Uani d . 1 . C
F1 .3703(2) .8514(2) .1642(2) .0723(5) Uani d . 1 . F
C2 .5281(3) .6768(2) .3303(3) .0507(6) Uani d . 1 . C
F2 .6617(2) .6131(2) .4307(2) .0802(5) Uani d . 1 . F
C3 .4352(3) .5968(2) .3005(3) .0530(6) Uani d . 1 . C
F3 .5264(2) .46226(14) .2918(2) .0759(5) Uani d . 1 . F
C4 .2762(3) .6379(2) .2924(3) .0511(6) Uani d . 1 . C
F4 .1864(2) .76861(14) .3238(2) .0681(5) Uani d . 1 . F
C5 .1833(3) .5574(2) .2646(3) .0479(6) Uani d . 1 . C
F5 .0607(2) .59361(15) .3616(2) .0642(4) Uani d . 1 . F
C6 .2036(3) .4577(2) .1600(3) .0447(5) Uani d . 1 . C
F6 .3244(2) .43336(14) .0607(2) .0590(4) Uani d . 1 . F
C7 .5783(3) .8909(2) .3122(3) .0457(5) Uani d . 1 . C
C8 .5230(3) 1.0142(2) .2271(3) .0560(6) Uani d . 1 . C
H8 .4376 1.0366 .1482 .067 Uiso calc R 1 . H
C9 .5947(4) 1.1034(3) .2598(4) .0661(7) Uani d . 1 . C
H9 .5565 1.1861 .2035 .079 Uiso calc R 1 . H
C10 .7213(4) 1.0708(3) .3745(4) .0673(8) Uani d . 1 . C
H10 .7695 1.1309 .3954 .081 Uiso calc R 1 . H
C11 .7771(3) .9497(3) .4588(3) .0657(7) Uani d . 1 . C
H11 .8627 .9282 .5373 .079 Uiso calc R 1 . H
C12 .7075(3) .8593(3) .4281(3) .0559(6) Uani d . 1 . C
H12 .7471 .7769 .4851 .067 Uiso calc R 1 . H
C13 .1195(3) .3690(2) .1339(3) .0433(5) Uani d . 1 . C
C14 .1655(3) .2723(2) .0137(3) .0521(6) Uani d . 1 . C
H14 .2491 .2654 -.0486 .063 Uiso calc R 1 . H
C15 .0898(3) .1863(3) -.0154(3) .0608(7) Uani d . 1 . C
H15 .1229 .1219 -.0963 .073 Uiso calc R 1 . H
C16 -.0337(3) .1951(3) .0744(4) .0637(7) Uani d . 1 . C
H16 -.0844 .1367 .0555 .076 Uiso calc R 1 . H
C17 -.0823(3) .2913(3) .1929(4) .0690(8) Uani d . 1 . C
H17 -.1677 .2987 .2528 .083 Uiso calc R 1 . H
C18 -.0060(3) .3772(3) .2245(3) .0600(7) Uani d . 1 . C
H18 -.0388 .4406 .3065 .072 Uiso calc R 1 . H

loop_
_atom_type_symbol
_atom_type_description
_atom_type_scat_dispersion_real
_atom_type_scat_dispersion_imag
_atom_type_scat_source
C C .0033 .0016 'International Tables Vol C Tables 4.2.6.8 and 6.1.1.4'
H H .0000 .0000 'International Tables Vol C Tables 4.2.6.8 and 6.1.1.4'
F F .0171 .0103 'International Tables Vol C Tables 4.2.6.8 and 6.1.1.4'

loop_
_geom_angle_atom_site_label_1
_geom_angle_atom_site_label_2
_geom_angle_atom_site_label_3
_geom_angle
_geom_angle_publ_flag
C2 C1 F1 114.5(2) yes
C2 C1 C7 131.4(2) yes
F1 C1 C7 114.1(2) yes
C1 C2 F2 118.4(2) yes
C1 C2 C3 128.9(2) yes
F2 C2 C3 112.8(2) yes
C4 C3 F3 117.8(2) yes
C4 C3 C2 128.5(2) yes
F3 C3 C2 113.6(2) yes
C3 C4 F4 117.8(2) yes
C3 C4 C5 128.4(2) yes
F4 C4 C5 113.6(2) yes
C6 C5 F5 118.7(2) yes
C6 C5 C4 129.3(2) yes
F5 C5 C4 112.1(2) yes
C5 C6 F6 114.6(2) yes
C5 C6 C13 131.3(2) yes
F6 C6 C13 114.2(2) yes
C12 C7 C8 118.6(2) ?
C12 C7 C1 123.0(2) ?
C8 C7 C1 118.4(2) ?
C9 C8 C7 120.2(2) ?
C9 C8 H8 119.9 ?
C7 C8 H8 119.9 ?
C10 C9 C8 120.4(3) ?
C10 C9 H9 119.8 ?
C8 C9 H9 119.8 ?
C9 C10 C11 120.0(3) ?
C9 C10 H10 120.0 ?
C11 C10 H10 120.0 ?
C10 C11 C12 120.5(3) ?
C10 C11 H11 119.7 ?
C12 C11 H11 119.7 ?
C11 C12 C7 120.3(2) ?
C11 C12 H12 119.9 ?
C7 C12 H12 119.9 ?
C18 C13 C14 118.1(2) ?
C18 C13 C6 122.7(2) ?
C14 C13 C6 119.2(2) ?
C15 C14 C13 121.3(2) ?
C15 C14 H14 119.3 ?
C13 C14 H14 119.3 ?
C16 C15 C14 120.2(2) ?
C16 C15 H15 119.9 ?
C14 C15 H15 119.9 ?
C15 C16 C17 119.4(3) ?
C15 C16 H16 120.3 ?
C17 C16 H16 120.3 ?
C16 C17 C18 121.0(3) ?
C16 C17 H17 119.5 ?
C18 C17 H17 119.5 ?
C17 C18 C13 120.0(2) ?
C17 C18 H18 120.0 ?
C13 C18 H18 120.0 ?

loop_
_geom_bond_atom_site_label_1
_geom_bond_atom_site_label_2
_geom_bond_site_symmetry_2
_geom_bond_distance
_geom_bond_publ_flag
C1 C2 . 1.322(3) yes
C1 F1 . 1.350(3) yes
C1 C7 . 1.467(3) yes
C2 F2 . 1.350(3) yes
C2 C3 . 1.447(3) yes
C3 C4 . 1.330(3) yes
C3 F3 . 1.349(3) yes
C4 F4 . 1.342(3) yes
C4 C5 . 1.448(3) yes
C5 C6 . 1.332(3) yes
C5 F5 . 1.347(2) yes
C6 F6 . 1.360(2) yes
C6 C13 . 1.459(3) yes
C7 C12 . 1.391(3) yes
C7 C8 . 1.392(3) ?
C8 C9 . 1.384(4) ?
C8 H8 . .93 ?
C9 C10 . 1.367(4) ?
C9 H9 . .93 ?
C10 C11 . 1.370(4) ?
C10 H10 . .93 ?
C11 C12 . 1.378(4) ?
C11 H11 . .93 ?
C12 H12 . .93 ?
C13 C18 . 1.386(3) ?
C13 C14 . 1.387(3) ?
C14 C15 . 1.376(3) ?
C14 H14 . .93 ?
C15 C16 . 1.365(4) ?
C15 H15 . .93 ?
C16 C17 . 1.375(4) ?
C16 H16 . .93 ?
C17 C18 . 1.382(4) ?
C17 H17 . .93 ?
C18 H18 . .93 ?

loop_
_geom_contact_atom_site_label_1
_geom_contact_atom_site_label_2
_geom_contact_distance
_geom_contact_site_symmetry_2
_geom_contact_publ_flag
F1 F4 2.636(2) . yes
F2 F3 2.624(2) . yes
F3 F6 2.659(2) . yes
F4 F5 2.614(2) . yes
F2 F5 3.025(2) 2_666 yes

loop_
_geom_torsion_atom_site_label_1
_geom_torsion_atom_site_label_2
_geom_torsion_atom_site_label_3
_geom_torsion_atom_site_label_4
_geom_torsion
_geom_torsion_publ_flag
F1 C1 C2 F2 174.4(2) yes
C7 C1 C2 F2 -5.8(4) ?
F1 C1 C2 C3 -6.4(4) ?
C7 C1 C2 C3 173.4(2) yes
C1 C2 C3 C4 -40.2(4) yes
F2 C2 C3 C4 139.0(3) ?
C1 C2 C3 F3 144.8(3) ?
F2 C2 C3 F3 -36.0(3) yes
F3 C3 C4 F4 170.9(2) yes
C2 C3 C4 F4 -3.9(4) ?
F3 C3 C4 C5 -4.4(4) ?
C2 C3 C4 C5 -179.2(3) yes
C3 C4 C5 C6 -42.0(4) yes
F4 C4 C5 C6 142.6(2) ?
C3 C4 C5 F5 138.1(3) ?
F4 C4 C5 F5 -37.3(3) yes
F5 C5 C6 F6 176.4(2) yes
C4 C5 C6 F6 -3.5(4) ?
F5 C5 C6 C13 -4.1(4) ?
C4 C5 C6 C13 176.0(2) yes
C2 C1 C7 C12 -2.8(4) yes
F1 C1 C7 C12 177.0(2) ?
C2 C1 C7 C8 176.9(2) ?
F1 C1 C7 C8 -3.3(3) ?
C12 C7 C8 C9 -.9(3) ?
C1 C7 C8 C9 179.4(2) ?
C7 C8 C9 C10 .7(4) ?
C8 C9 C10 C11 -.5(4) ?
C9 C10 C11 C12 .5(4) ?
C10 C11 C12 C7 -.7(4) ?
C8 C7 C12 C11 .9(3) ?
C1 C7 C12 C11 -179.4(2) ?
C5 C6 C13 C18 -.2(4) ?
F6 C6 C13 C18 179.3(2) ?
C5 C6 C13 C14 179.6(2) yes
F6 C6 C13 C14 -.9(3) ?
C18 C13 C14 C15 -.3(3) ?
C6 C13 C14 C15 180.0(2) ?
C13 C14 C15 C16 .3(4) ?
C14 C15 C16 C17 .5(4) ?
C15 C16 C17 C18 -1.2(4) ?
C16 C17 C18 C13 1.3(4) ?
C14 C13 C18 C17 -.5(4) ?
C6 C13 C18 C17 179.3(2) ?

loop_
_cod_related_entry_id
_cod_related_entry_database
_cod_related_entry_code
1 ChemSpider 30652295
